data_9004459
loop_
_publ_author_name
'Moelo, Y.'
'Meerschaut, A.'
'Makovicky, E.'

_publ_section_title
;Refinement of the crystal structure of nuffieldite,
 Pb2Cu1.4(Pb.4Bi.4Sb.2)Bi2S7: Structural relationships and genesis of complex
 lead sulfosalt structures
;
_journal_name_full 'The Canadian Mineralogist'
_journal_page_first 1497
_journal_page_last 1508
_journal_volume 35
_journal_year 1997
_chemical_formula_sum 'Bi2.39 Cu1.37 Pb2.37 S7 Sb0.24'
_chemical_name_mineral Nuffieldite
_space_group_IT_number 62
_symmetry_space_group_name_Hall '-P 2c 2ab'
_symmetry_space_group_name_H-M 'P b n m'
_cell_angle_alpha 90
_cell_angle_beta 90
_cell_angle_gamma 90
_cell_length_a 14.4949
_cell_length_b 21.4195
_cell_length_c 4.0420
_cell_formula_units_Z 4
_cell_volume 1254.934
_database_code_amcsd 0005532
_exptl_crystal_density_diffrn 7.046
_cod_original_formula_sum 'Pb2.37 Bi2.39 Sb.24 Cu1.37 S7'
_cod_database_code 9004459

loop_
_space_group_symop_operation_xyz
x,y,z
x,y,1/2-z
-x,-y,1/2+z
1/2+x,1/2-y,1/2+z
1/2-x,1/2+y,1/2-z
1/2-x,1/2+y,z
1/2+x,1/2-y,-z
-x,-y,-z

loop_
_atom_site_aniso_label
_atom_site_aniso_U_11
_atom_site_aniso_U_22
_atom_site_aniso_U_33
_atom_site_aniso_U_12
_atom_site_aniso_U_13
_atom_site_aniso_U_23
PbM1 0.03000 0.03400 0.01190 -0.00900 0.00000 0.00000
BiM2 0.01740 0.01710 0.00990 0.00220 0.00000 0.00000
PbM3 0.03200 0.04400 0.02500 -0.01300 0.00000 0.00000
BiM4 0.02200 0.02600 0.01360 0.00100 0.00000 0.00000
PbM4 0.02200 0.02600 0.01360 0.00100 0.00000 0.00000
SbM4 0.02200 0.02600 0.01360 0.00100 0.00000 0.00000
BiM5 0.01870 0.02260 0.01030 0.00060 0.00000 0.00000

loop_
_atom_site_label
_atom_site_fract_x
_atom_site_fract_y
_atom_site_fract_z
_atom_site_occupancy
_atom_site_U_iso_or_equiv
PbM1 0.15580 0.19550 0.25000 1.00000 ?
BiM2 0.39050 0.33299 0.25000 1.00000 ?
PbM3 0.63260 0.02390 0.25000 1.00000 ?
BiM4 0.60000 0.47090 0.25000 0.39000 ?
PbM4 0.60000 0.47090 0.25000 0.37000 ?
SbM4 0.60000 0.47090 0.25000 0.24000 ?
BiM5 0.95400 0.34229 0.25000 1.00000 ?
Cu1 0.67180 0.17220 0.25000 1.00000 0.02533
Cu2 0.28100 0.06960 0.25000 0.37000 0.02406
S1 0.51860 0.24370 0.25000 1.00000 0.01267
S2 0.00670 0.11090 0.25000 1.00000 0.01520
S3 0.44290 0.06340 0.25000 1.00000 0.01393
S4 0.80060 0.23110 0.25000 1.00000 0.01140
S5 0.12900 0.37080 0.25000 1.00000 0.01267
S6 0.72690 0.38790 0.25000 1.00000 0.01773
S7 0.31080 0.47090 0.25000 1.00000 0.02153

loop_
_cod_related_entry_id
_cod_related_entry_database
_cod_related_entry_code
1 AMCSD 0005532
